data_4002148
loop_
_publ_author_name
'Fu, Hong-Ru'
'Xu, Zhong-Xuan'
'Zhang, Jian'

_publ_section_title
;
 Water-Stable Metal--Organic Frameworks for Fast and High Dichromate
 Trapping via Single-Crystal-to-Single-Crystal Ion Exchange
;
_journal_issue 1
_journal_name_full 'Chemistry of Materials'
_journal_page_first 205
_journal_paper_doi 10.1021/cm503767r
_journal_volume 27
_journal_year 2015
_chemical_formula_moiety 'C54 H43 N14 O Zn2'
_chemical_formula_sum 'C54 H43 N14 O Zn2'
_chemical_formula_weight 1034.76
_chemical_name_systematic
; 
 ? 
;
_space_group_IT_number 15
_symmetry_cell_setting monoclinic
_symmetry_space_group_name_Hall '-C 2yc'
_symmetry_space_group_name_H-M 'C 1 2/c 1'
_atom_sites_solution_hydrogens geom
_atom_sites_solution_primary direct
_atom_sites_solution_secondary difmap
_audit_creation_method SHELXL-97
_cell_angle_alpha 90.00
_cell_angle_beta 109.005(2)
_cell_angle_gamma 90.00
_cell_formula_units_Z 8
_cell_length_a 34.4789(9)
_cell_length_b 29.8973(6)
_cell_length_c 16.2075(4)
_cell_measurement_reflns_used 12807
_cell_measurement_temperature 100(2)
_cell_measurement_theta_max 74.1830
_cell_measurement_theta_min 3.9930
_cell_volume 15796.4(7)
_computing_cell_refinement 'Bruker FRAMBO'
_computing_data_collection 'Bruker FRAMBO'
_computing_data_reduction 'Bruker SAINT'
_computing_molecular_graphics 'Bruker SHELXTL'
_computing_publication_material 'Bruker SHELXTL'
_computing_structure_refinement 'SHELXL-97 (Sheldrick, 1997)'
_computing_structure_solution 'SHELXS-97 (Sheldrick, 1990)'
_diffrn_ambient_temperature 100(2)
_diffrn_detector_area_resol_mean none
_diffrn_measured_fraction_theta_full 0.967
_diffrn_measured_fraction_theta_max 0.967
_diffrn_measurement_device_type 'multiwire proportional'
_diffrn_measurement_method 'phi and omega scans'
_diffrn_radiation_monochromator graphite
_diffrn_radiation_source 'fine-focus sealed tube'
_diffrn_radiation_type CuK\a
_diffrn_radiation_wavelength 1.54178
_diffrn_reflns_av_R_equivalents 0.0344
_diffrn_reflns_av_sigmaI/netI 0.0375
_diffrn_reflns_limit_h_max 43
_diffrn_reflns_limit_h_min -42
_diffrn_reflns_limit_k_max 37
_diffrn_reflns_limit_k_min -32
_diffrn_reflns_limit_l_max 20
_diffrn_reflns_limit_l_min -16
_diffrn_reflns_number 31457
_diffrn_reflns_theta_full 74.41
_diffrn_reflns_theta_max 74.41
_diffrn_reflns_theta_min 3.86
_diffrn_standards_decay_% none
_diffrn_standards_interval_count none
_diffrn_standards_interval_time none
_diffrn_standards_number none
_exptl_absorpt_coefficient_mu 1.022
_exptl_absorpt_correction_T_max 0.815
_exptl_absorpt_correction_T_min 0.782
_exptl_absorpt_correction_type multi-scan
_exptl_absorpt_process_details 'SADABS (Sheldrick, 1996)'
_exptl_crystal_colour colorless
_exptl_crystal_density_diffrn 0.870
_exptl_crystal_density_method 'not measured'
_exptl_crystal_description block
_exptl_crystal_F_000 4264
_exptl_crystal_size_max 0.30
_exptl_crystal_size_mid 0.20
_exptl_crystal_size_min 0.20
_platon_squeeze_details
;
;
_refine_diff_density_max 0.427
_refine_diff_density_min -0.584
_refine_diff_density_rms 0.058
_refine_ls_extinction_method none
_refine_ls_goodness_of_fit_ref 1.056
_refine_ls_hydrogen_treatment constr
_refine_ls_matrix_type full
_refine_ls_number_parameters 640
_refine_ls_number_reflns 16150
_refine_ls_number_restraints 0
_refine_ls_restrained_S_all 1.056
_refine_ls_R_factor_all 0.0591
_refine_ls_R_factor_gt 0.0464
_refine_ls_shift/su_max 0.000
_refine_ls_shift/su_mean 0.000
_refine_ls_structure_factor_coef Fsqd
_refine_ls_weighting_details 'calc w=1/[\s^2^(Fo^2^)+(0.0900P)^2^+0.4391P] where P=(Fo^2^+2Fc^2^)/3'
_refine_ls_weighting_scheme calc
_refine_ls_wR_factor_gt 0.1353
_refine_ls_wR_factor_ref 0.1441
_reflns_number_gt 11921
_reflns_number_total 16150
_reflns_threshold_expression >2sigma(I)
_cod_data_source_file cm503767r_si_002.cif
_cod_data_source_block FIR-53
_cod_depositor_comments
;
The following automatic conversions were performed:

'_symmetry_cell_setting' value 'Monoclinic' changed to 'monoclinic'
according to
/home/saulius/struct/COD-crude-data--automatic-downloads/rss-feeds/ACS/lib/dictionaries/cif_core.dic
dictionary named 'cif_core.dic' version 2.4.2 from
2011-04-26.

'_refine_ls_hydrogen_treatment' value 'CONSTR' changed
to 'constr' according to
/home/saulius/struct/COD-crude-data--automatic-downloads/rss-feeds/ACS/lib/dictionaries/cif_core.dic
dictionary named 'cif_core.dic' version 2.4.2 from 2011-04-26.

Automatic conversion script
Id: cif_fix_values 2935 2014-11-11 08:27:57Z andrius 

 Adding full bibliography for 4002148--4002150.cif.
;
_cod_original_sg_symbol_H-M C2/c
_cod_database_code 4002148

loop_
_symmetry_equiv_pos_as_xyz
'x, y, z'
'-x, y, -z+1/2'
'x+1/2, y+1/2, z'
'-x+1/2, y+1/2, -z+1/2'
'-x, -y, -z'
'x, -y, z-1/2'
'-x+1/2, -y+1/2, -z'
'x+1/2, -y+1/2, z-1/2'

loop_
_atom_site_label
_atom_site_type_symbol
_atom_site_fract_x
_atom_site_fract_y
_atom_site_fract_z
_atom_site_U_iso_or_equiv
_atom_site_adp_type
_atom_site_occupancy
_atom_site_symmetry_multiplicity
_atom_site_calc_flag
_atom_site_refinement_flags
Zn1 Zn 0.119708(8) 0.290336(9) 0.011624(18) 0.03244(9) Uani 1 1 d .
Zn2 Zn 0.122262(8) 0.289779(9) 0.228438(19) 0.03492(9) Uani 1 1 d .
N7 N -0.00268(6) 0.29237(7) 0.13579(14) 0.0428(4) Uani 1 1 d .
N14 N 0.34954(5) 0.10793(6) 0.19741(11) 0.0312(3) Uani 1 1 d .
N10 N 0.35196(5) -0.15057(6) 0.23974(12) 0.0347(4) Uani 1 1 d .
N3 N -0.14392(5) 0.64878(6) -0.03335(11) 0.0341(4) Uani 1 1 d .
N2 N -0.14603(5) 0.38885(6) -0.03686(12) 0.0374(4) Uani 1 1 d .
N12 N 0.56020(5) 0.21332(6) 0.44883(12) 0.0347(4) Uani 1 1 d .
N8 N 0.15563(5) 0.24821(6) -0.02995(12) 0.0366(4) Uani 1 1 d .
N11 N 0.33676(5) -0.07962(6) 0.21147(11) 0.0331(3) Uani 1 1 d .
N4 N -0.15728(5) 0.57686(6) -0.05159(11) 0.0358(4) Uani 1 1 d .
N13 N 0.49582(5) 0.19930(6) 0.37558(12) 0.0346(4) Uani 1 1 d .
O1 O 0.13397(4) 0.26585(5) 0.12834(10) 0.0379(3) Uani 1 1 d .
H90A H 0.1484 0.2390 0.1374 0.045 Uiso 1 1 calc R
N5 N -0.34671(5) 0.25226(6) -0.17776(12) 0.0381(4) Uani 1 1 d .
C13 C 0.38666(6) 0.13009(7) 0.24046(13) 0.0302(4) Uani 1 1 d .
C14 C 0.41512(6) 0.11177(7) 0.31476(13) 0.0323(4) Uani 1 1 d .
H14A H 0.4098 0.0841 0.3350 0.039 Uiso 1 1 calc R
C15 C 0.30949(6) -0.00519(7) 0.21845(13) 0.0323(4) Uani 1 1 d .
H15A H 0.2866 -0.0181 0.2271 0.039 Uiso 1 1 calc R
C16 C 0.34691(6) 0.06053(7) 0.20205(13) 0.0300(4) Uani 1 1 d .
N9 N 0.20854(5) 0.20280(6) -0.00154(12) 0.0345(4) Uani 1 1 d .
C18 C -0.11705(6) 0.50854(7) -0.04074(14) 0.0361(4) Uani 1 1 d .
H18A H -0.0946 0.5256 -0.0416 0.043 Uiso 1 1 calc R
C19 C -0.18398(6) 0.45787(8) -0.03719(14) 0.0381(4) Uani 1 1 d .
H19A H -0.2063 0.4411 -0.0347 0.046 Uiso 1 1 calc R
C20 C 0.37507(6) -0.01310(7) 0.19596(14) 0.0336(4) Uani 1 1 d .
H20A H 0.3959 -0.0312 0.1896 0.040 Uiso 1 1 calc R
C21 C 0.53351(6) 0.18191(7) 0.41050(13) 0.0330(4) Uani 1 1 d .
H21A H 0.5400 0.1518 0.4080 0.040 Uiso 1 1 calc R
C22 C 0.31277(6) 0.04073(7) 0.21509(13) 0.0326(4) Uani 1 1 d .
H22A H 0.2919 0.0587 0.2216 0.039 Uiso 1 1 calc R
C23 C 0.31383(6) 0.13203(7) 0.14815(12) 0.0299(4) Uani 1 1 d .
C24 C -0.19050(7) 0.59901(8) -0.10726(14) 0.0392(5) Uani 1 1 d .
H24A H -0.2141 0.5861 -0.1455 0.047 Uiso 1 1 calc R
C25 C -0.10980(7) 0.36514(7) 0.00782(15) 0.0372(4) Uani 1 1 d .
C26 C 0.45119(6) 0.13401(7) 0.35911(13) 0.0321(4) Uani 1 1 d .
H26A H 0.4699 0.1214 0.4087 0.038 Uiso 1 1 calc R
C27 C 0.39596(6) 0.17170(7) 0.21035(13) 0.0321(4) Uani 1 1 d .
H27A H 0.3777 0.1843 0.1602 0.039 Uiso 1 1 calc R
C28 C 0.30995(6) -0.14661(8) 0.20057(14) 0.0385(5) Uani 1 1 d .
H28A H 0.2913 -0.1702 0.1887 0.046 Uiso 1 1 calc R
C29 C 0.30020(6) -0.10310(7) 0.18226(14) 0.0369(4) Uani 1 1 d .
H29A H 0.2742 -0.0913 0.1554 0.044 Uiso 1 1 calc R
C30 C -0.15303(7) 0.52934(7) -0.04337(14) 0.0363(4) Uani 1 1 d .
C31 C -0.14780(6) 0.43594(7) -0.03630(14) 0.0345(4) Uani 1 1 d .
C32 C 0.30521(6) 0.17441(7) 0.17413(14) 0.0351(4) Uani 1 1 d .
H32A H 0.3225 0.1869 0.2255 0.042 Uiso 1 1 calc R
C33 C -0.31244(7) 0.27054(7) -0.18164(15) 0.0384(4) Uani 1 1 d .
H33A H -0.3019 0.2665 -0.2271 0.046 Uiso 1 1 calc R
C34 C -0.18227(6) 0.64304(8) -0.09569(14) 0.0385(5) Uani 1 1 d .
H34A H -0.1995 0.6660 -0.1248 0.046 Uiso 1 1 calc R
C35 C 0.36695(7) -0.10937(7) 0.24508(14) 0.0357(4) Uani 1 1 d .
H35A H 0.3946 -0.1021 0.2688 0.043 Uiso 1 1 calc R
N1 N 0.06265(6) 0.28127(7) 0.20259(16) 0.0470(5) Uani 1 1 d .
C37 C 0.25193(6) 0.13612(7) 0.02347(13) 0.0349(4) Uani 1 1 d .
H37A H 0.2337 0.1230 -0.0261 0.042 Uiso 1 1 calc R
C39 C -0.12977(6) 0.60801(7) -0.00795(14) 0.0343(4) Uani 1 1 d .
H39A H -0.1046 0.6018 0.0338 0.041 Uiso 1 1 calc R
C40 C -0.10427(7) 0.32231(7) -0.02055(15) 0.0389(5) Uani 1 1 d .
H40A H -0.1242 0.3100 -0.0685 0.047 Uiso 1 1 calc R
C41 C -0.18688(6) 0.50395(8) -0.04174(14) 0.0373(4) Uani 1 1 d .
H41A H -0.2112 0.5180 -0.0437 0.045 Uiso 1 1 calc R
C42 C 0.27088(6) 0.19805(7) 0.12364(15) 0.0368(4) Uani 1 1 d .
H42A H 0.2657 0.2266 0.1401 0.044 Uiso 1 1 calc R
C43 C 0.34078(6) -0.03204(7) 0.20870(13) 0.0316(4) Uani 1 1 d .
C44 C -0.03976(7) 0.31619(8) 0.09305(16) 0.0412(5) Uani 1 1 d .
C45 C 0.37815(6) 0.03329(7) 0.19274(13) 0.0335(4) Uani 1 1 d .
H45A H 0.4011 0.0462 0.1844 0.040 Uiso 1 1 calc R
C46 C 0.18922(6) 0.23370(7) 0.03104(14) 0.0369(4) Uani 1 1 d .
H46A H 0.1982 0.2436 0.0886 0.044 Uiso 1 1 calc R
C47 C 0.24448(6) 0.17868(7) 0.04865(14) 0.0339(4) Uani 1 1 d .
N6 N -0.29493(6) 0.29585(6) -0.11069(12) 0.0366(4) Uani 1 1 d .
C49 C -0.25684(6) 0.31908(7) -0.09296(14) 0.0368(4) Uani 1 1 d .
C50 C -0.08008(6) 0.38277(8) 0.08085(15) 0.0398(5) Uani 1 1 d .
H50A H -0.0838 0.4109 0.1014 0.048 Uiso 1 1 calc R
C51 C -0.11412(6) 0.46244(7) -0.03691(14) 0.0370(4) Uani 1 1 d .
H51A H -0.0896 0.4487 -0.0347 0.044 Uiso 1 1 calc R
C52 C 0.03417(7) 0.31157(9) 0.16973(19) 0.0488(6) Uani 1 1 d .
H52A H 0.0390 0.3422 0.1700 0.059 Uiso 1 1 calc R
C53 C 0.45912(5) 0.17519(7) 0.32889(13) 0.0317(4) Uani 1 1 d .
C54 C -0.04523(7) 0.35868(8) 0.12276(16) 0.0420(5) Uani 1 1 d .
H54A H -0.0253 0.3708 0.1710 0.050 Uiso 1 1 calc R
C55 C 0.28675(6) 0.11323(7) 0.07263(13) 0.0341(4) Uani 1 1 d .
H55A H 0.2921 0.0850 0.0550 0.041 Uiso 1 1 calc R
C56 C -0.18346(7) 0.36413(7) -0.05748(14) 0.0362(4) Uani 1 1 d .
C57 C 0.18602(7) 0.19696(8) -0.08882(15) 0.0396(5) Uani 1 1 d .
H57A H 0.1918 0.1777 -0.1282 0.047 Uiso 1 1 calc R
C58 C 0.43194(6) 0.19396(7) 0.25464(14) 0.0330(4) Uani 1 1 d .
H58A H 0.4378 0.2214 0.2345 0.040 Uiso 1 1 calc R
C62 C -0.06935(7) 0.29785(8) 0.02200(17) 0.0420(5) Uani 1 1 d .
H62A H -0.0659 0.2693 0.0028 0.050 Uiso 1 1 calc R
C63 C -0.19075(7) 0.33776(8) 0.00530(14) 0.0402(5) Uani 1 1 d .
H63A H -0.1708 0.3352 0.0599 0.048 Uiso 1 1 calc R
C64 C 0.15346(7) 0.22547(8) -0.10479(15) 0.0397(5) Uani 1 1 d .
H64A H 0.1329 0.2289 -0.1583 0.048 Uiso 1 1 calc R
C65 C -0.21273(8) 0.36704(8) -0.13955(15) 0.0455(5) Uani 1 1 d .
H65A H -0.2074 0.3840 -0.1828 0.055 Uiso 1 1 calc R
C67 C 0.04318(8) 0.24069(9) 0.1892(2) 0.0593(7) Uani 1 1 d .
H67A H 0.0557 0.2131 0.2062 0.071 Uiso 1 1 calc R
C68 C -0.24977(8) 0.34495(8) -0.15749(15) 0.0457(5) Uani 1 1 d .
H68A H -0.2697 0.3474 -0.2121 0.055 Uiso 1 1 calc R
C70 C -0.35105(7) 0.26640(9) -0.10030(17) 0.0461(5) Uani 1 1 d .
H70A H -0.3725 0.2587 -0.0802 0.055 Uiso 1 1 calc R
C71 C -0.31927(8) 0.29316(9) -0.05826(17) 0.0486(6) Uani 1 1 d .
H71A H -0.3147 0.3070 -0.0046 0.058 Uiso 1 1 calc R
C73 C -0.22767(7) 0.31477(9) -0.01201(14) 0.0422(5) Uani 1 1 d .
H73A H -0.2325 0.2968 0.0305 0.051 Uiso 1 1 calc R
C74 C 0.53869(8) 0.25255(9) 0.4379(2) 0.0674(9) Uani 1 1 d .
H74A H 0.5496 0.2803 0.4590 0.081 Uiso 1 1 calc R
C75 C 0.00267(8) 0.24719(10) 0.1470(2) 0.0609(8) Uani 1 1 d .
H75A H -0.0175 0.2253 0.1293 0.073 Uiso 1 1 calc R
C76 C 0.49902(8) 0.24433(9) 0.3915(3) 0.0737(11) Uani 1 1 d .
H76A H 0.4780 0.2652 0.3738 0.088 Uiso 1 1 calc R

loop_
_atom_site_aniso_label
_atom_site_aniso_U_11
_atom_site_aniso_U_22
_atom_site_aniso_U_33
_atom_site_aniso_U_23
_atom_site_aniso_U_13
_atom_site_aniso_U_12
Zn1 0.02337(14) 0.02837(15) 0.04062(15) 0.00239(10) 0.00362(11) 0.00465(9)
Zn2 0.02975(15) 0.02776(15) 0.04618(17) 0.00379(11) 0.01089(12) 0.00678(10)
N7 0.0330(10) 0.0363(10) 0.0607(12) -0.0001(8) 0.0174(9) 0.0013(7)
N14 0.0239(7) 0.0260(8) 0.0387(8) -0.0028(7) 0.0032(6) 0.0003(6)
N10 0.0312(8) 0.0302(9) 0.0423(9) -0.0039(7) 0.0114(7) -0.0048(7)
N3 0.0298(8) 0.0329(9) 0.0374(8) 0.0041(7) 0.0079(7) -0.0001(7)
N2 0.0348(9) 0.0316(9) 0.0436(9) -0.0034(7) 0.0097(7) -0.0057(7)
N12 0.0240(8) 0.0340(9) 0.0413(9) -0.0026(7) 0.0042(7) -0.0028(6)
N8 0.0290(8) 0.0335(9) 0.0414(9) 0.0007(7) 0.0035(7) 0.0053(7)
N11 0.0316(8) 0.0274(8) 0.0399(8) -0.0026(7) 0.0113(7) -0.0048(6)
N4 0.0380(9) 0.0323(9) 0.0370(8) -0.0025(7) 0.0120(7) -0.0022(7)
N13 0.0247(8) 0.0300(9) 0.0428(9) -0.0030(7) 0.0022(7) -0.0001(6)
O1 0.0339(7) 0.0326(8) 0.0439(8) 0.0039(6) 0.0082(6) 0.0072(6)
N5 0.0362(9) 0.0319(9) 0.0455(9) -0.0025(7) 0.0122(7) -0.0062(7)
C13 0.0243(8) 0.0285(9) 0.0361(9) -0.0022(8) 0.0073(7) 0.0003(7)
C14 0.0266(9) 0.0304(10) 0.0371(10) 0.0041(8) 0.0066(7) 0.0011(7)
C15 0.0268(9) 0.0347(10) 0.0358(9) 0.0001(8) 0.0107(7) -0.0004(8)
C16 0.0257(8) 0.0267(9) 0.0335(9) -0.0024(7) 0.0039(7) -0.0004(7)
N9 0.0243(8) 0.0344(9) 0.0402(9) -0.0009(7) 0.0040(7) 0.0053(7)
C18 0.0355(10) 0.0361(11) 0.0383(10) -0.0038(8) 0.0141(8) -0.0066(8)
C19 0.0345(10) 0.0356(11) 0.0440(11) -0.0039(9) 0.0123(8) -0.0067(8)
C20 0.0283(9) 0.0301(10) 0.0426(10) -0.0005(8) 0.0117(8) 0.0035(7)
C21 0.0244(9) 0.0289(10) 0.0417(10) -0.0012(8) 0.0051(8) -0.0030(7)
C22 0.0266(9) 0.0338(10) 0.0367(9) -0.0012(8) 0.0095(7) 0.0020(7)
C23 0.0242(8) 0.0287(9) 0.0334(9) 0.0004(7) 0.0049(7) 0.0021(7)
C24 0.0372(10) 0.0392(12) 0.0364(10) -0.0002(9) 0.0056(8) -0.0036(9)
C25 0.0355(10) 0.0325(10) 0.0449(11) 0.0000(9) 0.0148(9) -0.0041(8)
C26 0.0253(9) 0.0346(10) 0.0318(9) 0.0022(8) 0.0031(7) 0.0025(7)
C27 0.0258(8) 0.0279(9) 0.0369(9) 0.0025(8) 0.0024(7) 0.0021(7)
C28 0.0341(10) 0.0359(11) 0.0426(11) -0.0046(9) 0.0086(8) -0.0082(8)
C29 0.0328(10) 0.0354(11) 0.0391(10) -0.0035(8) 0.0069(8) -0.0079(8)
C30 0.0404(10) 0.0307(10) 0.0383(10) -0.0032(8) 0.0134(8) -0.0059(8)
C31 0.0340(10) 0.0299(10) 0.0386(10) -0.0049(8) 0.0105(8) -0.0053(8)
C32 0.0222(8) 0.0338(10) 0.0422(10) -0.0053(8) 0.0005(8) 0.0017(7)
C33 0.0368(10) 0.0342(11) 0.0435(11) -0.0044(9) 0.0121(9) -0.0072(9)
C34 0.0332(10) 0.0413(12) 0.0374(10) 0.0067(9) 0.0063(8) 0.0016(8)
C35 0.0362(10) 0.0254(9) 0.0454(11) -0.0014(8) 0.0131(8) -0.0047(8)
N1 0.0337(9) 0.0377(10) 0.0702(13) 0.0011(9) 0.0179(9) 0.0068(8)
C37 0.0283(9) 0.0341(10) 0.0364(10) -0.0028(8) 0.0025(8) 0.0008(8)
C39 0.0332(9) 0.0278(10) 0.0413(10) -0.0007(8) 0.0111(8) -0.0009(8)
C40 0.0377(10) 0.0334(11) 0.0460(11) -0.0026(9) 0.0140(9) -0.0072(8)
C41 0.0339(10) 0.0349(11) 0.0429(11) -0.0015(9) 0.0120(8) -0.0028(8)
C42 0.0251(9) 0.0307(10) 0.0490(12) -0.0050(9) 0.0042(8) 0.0040(8)
C43 0.0297(9) 0.0278(9) 0.0355(9) -0.0013(8) 0.0083(7) -0.0012(7)
C44 0.0326(10) 0.0403(12) 0.0547(13) 0.0016(10) 0.0196(9) 0.0003(9)
C45 0.0266(9) 0.0319(10) 0.0412(10) -0.0004(8) 0.0099(8) -0.0002(7)
C46 0.0251(9) 0.0379(11) 0.0421(11) 0.0003(9) 0.0032(8) 0.0090(8)
C47 0.0212(8) 0.0335(10) 0.0419(10) 0.0006(8) 0.0035(8) 0.0062(7)
N6 0.0340(9) 0.0368(9) 0.0355(8) -0.0027(7) 0.0065(7) -0.0059(7)
C49 0.0375(10) 0.0327(10) 0.0382(10) -0.0033(8) 0.0096(8) -0.0071(8)
C50 0.0349(10) 0.0389(12) 0.0459(11) -0.0081(9) 0.0136(9) -0.0040(9)
C51 0.0355(10) 0.0353(11) 0.0420(10) -0.0054(9) 0.0153(8) -0.0062(8)
C52 0.0287(10) 0.0377(12) 0.0811(17) -0.0037(12) 0.0195(11) 0.0033(9)
C53 0.0211(8) 0.0312(10) 0.0381(10) -0.0039(8) 0.0034(7) 0.0014(7)
C54 0.0312(10) 0.0394(12) 0.0547(13) -0.0053(10) 0.0129(9) -0.0032(9)
C55 0.0316(9) 0.0286(10) 0.0386(10) -0.0029(8) 0.0066(8) 0.0033(8)
C56 0.0382(10) 0.0296(10) 0.0396(10) -0.0032(8) 0.0110(8) -0.0046(8)
C57 0.0356(10) 0.0362(11) 0.0391(11) -0.0011(9) 0.0014(8) 0.0072(9)
C58 0.0280(9) 0.0276(9) 0.0403(10) 0.0022(8) 0.0067(8) 0.0019(7)
C62 0.0381(11) 0.0332(11) 0.0574(13) -0.0041(10) 0.0196(10) -0.0049(9)
C63 0.0351(10) 0.0480(13) 0.0345(10) 0.0028(9) 0.0073(8) -0.0057(9)
C64 0.0324(10) 0.0378(11) 0.0413(11) 0.0019(9) 0.0015(8) 0.0061(9)
C65 0.0505(13) 0.0420(13) 0.0364(10) 0.0065(9) 0.0038(9) -0.0152(10)
C67 0.0454(13) 0.0371(13) 0.092(2) 0.0140(13) 0.0171(13) 0.0006(10)
C68 0.0477(12) 0.0442(13) 0.0370(11) 0.0031(9) 0.0027(9) -0.0153(10)
C70 0.0420(12) 0.0470(13) 0.0531(13) -0.0064(11) 0.0206(10) -0.0095(10)
C71 0.0460(13) 0.0540(15) 0.0483(13) -0.0119(11) 0.0189(10) -0.0101(11)
C73 0.0386(11) 0.0501(13) 0.0360(10) 0.0067(9) 0.0094(9) -0.0060(10)
C74 0.0368(12) 0.0334(13) 0.107(2) -0.0172(14) -0.0116(14) 0.0044(10)
C75 0.0434(13) 0.0407(14) 0.092(2) 0.0150(13) 0.0128(14) -0.0020(10)
C76 0.0298(11) 0.0348(13) 0.128(3) -0.0221(16) -0.0127(14) 0.0056(10)

loop_
_atom_type_symbol
_atom_type_description
_atom_type_scat_dispersion_real
_atom_type_scat_dispersion_imag
_atom_type_scat_source
C C 0.0181 0.0091 'International Tables Vol C Tables 4.2.6.8 and 6.1.1.4'
H H 0.0000 0.0000 'International Tables Vol C Tables 4.2.6.8 and 6.1.1.4'
N N 0.0311 0.0180 'International Tables Vol C Tables 4.2.6.8 and 6.1.1.4'
O O 0.0492 0.0322 'International Tables Vol C Tables 4.2.6.8 and 6.1.1.4'
Zn Zn -1.5491 0.6778 'International Tables Vol C Tables 4.2.6.8 and 6.1.1.4'

loop_
_geom_angle_atom_site_label_1
_geom_angle_atom_site_label_2
_geom_angle_atom_site_label_3
_geom_angle
_geom_angle_site_symmetry_1
_geom_angle_site_symmetry_3
O1 Zn1 N12 111.92(7) . 8_455
O1 Zn1 N3 102.41(7) . 5_565
N12 Zn1 N3 116.65(7) 8_455 5_565
O1 Zn1 N8 95.82(7) . .
N12 Zn1 N8 116.02(7) 8_455 .
N3 Zn1 N8 111.16(7) 5_565 .
O1 Zn2 N1 105.17(8) . .
O1 Zn2 N10 110.64(7) . 4
N1 Zn2 N10 121.19(8) . 4
O1 Zn2 N5 101.53(7) . 8_556
N1 Zn2 N5 110.08(9) . 8_556
N10 Zn2 N5 106.54(7) 4 8_556
C52 N7 C75 107.5(2) . .
C52 N7 C44 124.4(2) . .
C75 N7 C44 128.1(2) . .
C13 N14 C16 120.35(16) . .
C13 N14 C23 121.32(16) . .
C16 N14 C23 118.33(15) . .
C35 N10 C28 106.12(18) . .
C35 N10 Zn2 133.22(15) . 4_545
C28 N10 Zn2 120.62(14) . 4_545
C39 N3 C34 106.19(18) . .
C39 N3 Zn1 134.09(14) . 5_565
C34 N3 Zn1 119.21(15) . 5_565
C31 N2 C25 122.04(17) . .
C31 N2 C56 118.72(18) . .
C25 N2 C56 116.14(18) . .
C21 N12 C74 106.48(18) . .
C21 N12 Zn1 130.65(15) . 8_556
C74 N12 Zn1 122.87(15) . 8_556
C46 N8 C64 106.24(18) . .
C46 N8 Zn1 115.76(15) . .
C64 N8 Zn1 137.58(14) . .
C35 N11 C29 107.59(17) . .
C35 N11 C43 126.94(17) . .
C29 N11 C43 125.44(18) . .
C39 N4 C24 107.70(18) . .
C39 N4 C30 127.03(18) . .
C24 N4 C30 125.27(18) . .
C21 N13 C76 107.10(17) . .
C21 N13 C53 126.36(18) . .
C76 N13 C53 126.53(18) . .
Zn1 O1 Zn2 128.62(8) . .
Zn1 O1 H90A 115.7 . .
Zn2 O1 H90A 115.7 . .
C33 N5 C70 106.29(18) . .
C33 N5 Zn2 119.36(16) . 8_455
C70 N5 Zn2 134.21(15) . 8_455
N14 C13 C14 120.93(18) . .
N14 C13 C27 121.04(17) . .
C14 C13 C27 118.02(17) . .
C26 C14 C13 121.31(19) . .
C26 C14 H14A 119.3 . .
C13 C14 H14A 119.3 . .
C22 C15 C43 119.47(18) . .
C22 C15 H15A 120.3 . .
C43 C15 H15A 120.3 . .
C45 C16 C22 119.18(19) . .
C45 C16 N14 120.67(18) . .
C22 C16 N14 120.15(18) . .
C46 N9 C57 107.65(17) . .
C46 N9 C47 124.73(18) . .
C57 N9 C47 127.50(18) . .
C30 C18 C51 120.3(2) . .
C30 C18 H18A 119.9 . .
C51 C18 H18A 119.9 . .
C41 C19 C31 121.0(2) . .
C41 C19 H19A 119.5 . .
C31 C19 H19A 119.5 . .
C45 C20 C43 119.44(18) . .
C45 C20 H20A 120.3 . .
C43 C20 H20A 120.3 . .
N12 C21 N13 110.73(18) . .
N12 C21 H21A 124.6 . .
N13 C21 H21A 124.6 . .
C15 C22 C16 120.84(18) . .
C15 C22 H22A 119.6 . .
C16 C22 H22A 119.6 . .
C55 C23 C32 118.90(17) . .
C55 C23 N14 119.83(18) . .
C32 C23 N14 121.27(17) . .
C34 C24 N4 106.65(19) . .
C34 C24 H24A 126.7 . .
N4 C24 H24A 126.7 . .
C40 C25 C50 119.1(2) . .
C40 C25 N2 119.0(2) . .
C50 C25 N2 121.9(2) . .
C14 C26 C53 119.33(18) . .
C14 C26 H26A 120.3 . .
C53 C26 H26A 120.3 . .
C58 C27 C13 120.70(18) . .
C58 C27 H27A 119.6 . .
C13 C27 H27A 119.6 . .
C29 C28 N10 109.34(19) . .
C29 C28 H28A 125.3 . .
N10 C28 H28A 125.3 . .
C28 C29 N11 106.21(19) . .
C28 C29 H29A 126.9 . .
N11 C29 H29A 126.9 . .
C18 C30 C41 120.2(2) . .
C18 C30 N4 121.04(19) . .
C41 C30 N4 118.7(2) . .
N2 C31 C51 121.65(19) . .
N2 C31 C19 120.40(19) . .
C51 C31 C19 117.9(2) . .
C42 C32 C23 120.43(18) . .
C42 C32 H32A 119.8 . .
C23 C32 H32A 119.8 . .
N5 C33 N6 110.6(2) . .
N5 C33 H33A 124.7 . .
N6 C33 H33A 124.7 . .
C24 C34 N3 109.24(19) . .
C24 C34 H34A 125.4 . .
N3 C34 H34A 125.4 . .
N10 C35 N11 110.74(18) . .
N10 C35 H35A 124.6 . .
N11 C35 H35A 124.6 . .
C52 N1 C67 106.5(2) . .
C52 N1 Zn2 125.82(18) . .
C67 N1 Zn2 124.76(17) . .
C55 C37 C47 119.54(18) . .
C55 C37 H37A 120.2 . .
C47 C37 H37A 120.2 . .
N3 C39 N4 110.21(18) . .
N3 C39 H39A 124.9 . .
N4 C39 H39A 124.9 . .
C62 C40 C25 120.7(2) . .
C62 C40 H40A 119.7 . .
C25 C40 H40A 119.7 . .
C19 C41 C30 119.7(2) . .
C19 C41 H41A 120.2 . .
C30 C41 H41A 120.2 . .
C47 C42 C32 119.54(19) . .
C47 C42 H42A 120.2 . .
C32 C42 H42A 120.2 . .
C15 C43 C20 120.71(19) . .
C15 C43 N11 118.83(18) . .
C20 C43 N11 120.46(18) . .
C62 C44 C54 120.3(2) . .
C62 C44 N7 120.5(2) . .
C54 C44 N7 119.1(2) . .
C20 C45 C16 120.36(19) . .
C20 C45 H45A 119.8 . .
C16 C45 H45A 119.8 . .
N8 C46 N9 110.87(19) . .
N8 C46 H46A 124.6 . .
N9 C46 H46A 124.6 . .
C42 C47 C37 120.68(18) . .
C42 C47 N9 119.10(18) . .
C37 C47 N9 120.19(18) . .
C33 N6 C71 107.50(19) . .
C33 N6 C49 124.94(19) . .
C71 N6 C49 127.49(19) . .
C73 C49 C68 121.3(2) . .
C73 C49 N6 119.0(2) . .
C68 C49 N6 119.71(19) . .
C54 C50 C25 120.3(2) . .
C54 C50 H50A 119.9 . .
C25 C50 H50A 119.9 . .
C18 C51 C31 120.9(2) . .
C18 C51 H51A 119.6 . .
C31 C51 H51A 119.6 . .
N1 C52 N7 110.8(2) . .
N1 C52 H52A 124.6 . .
N7 C52 H52A 124.6 . .
C58 C53 C26 120.90(18) . .
C58 C53 N13 119.06(19) . .
C26 C53 N13 120.03(17) . .
C50 C54 C44 120.1(2) . .
C50 C54 H54A 120.0 . .
C44 C54 H54A 120.0 . .
C37 C55 C23 120.85(19) . .
C37 C55 H55A 119.6 . .
C23 C55 H55A 119.6 . .
C63 C56 C65 119.7(2) . .
C63 C56 N2 119.51(19) . .
C65 C56 N2 120.8(2) . .
C64 C57 N9 105.5(2) . .
C64 C57 H57A 127.2 . .
N9 C57 H57A 127.2 . .
C53 C58 C27 119.72(19) . .
C53 C58 H58A 120.1 . .
C27 C58 H58A 120.1 . .
C44 C62 C40 119.5(2) . .
C44 C62 H62A 120.2 . .
C40 C62 H62A 120.2 . .
C56 C63 C73 120.7(2) . .
C56 C63 H63A 119.7 . .
C73 C63 H63A 119.7 . .
N8 C64 C57 109.71(19) . .
N8 C64 H64A 125.1 . .
C57 C64 H64A 125.1 . .
C68 C65 C56 120.4(2) . .
C68 C65 H65A 119.8 . .
C56 C65 H65A 119.8 . .
C75 C67 N1 109.0(2) . .
C75 C67 H67A 125.5 . .
N1 C67 H67A 125.5 . .
C65 C68 C49 119.1(2) . .
C65 C68 H68A 120.5 . .
C49 C68 H68A 120.5 . .
C71 C70 N5 109.3(2) . .
C71 C70 H70A 125.3 . .
N5 C70 H70A 125.3 . .
C70 C71 N6 106.3(2) . .
C70 C71 H71A 126.8 . .
N6 C71 H71A 126.8 . .
C49 C73 C63 118.9(2) . .
C49 C73 H73A 120.6 . .
C63 C73 H73A 120.6 . .
C76 C74 N12 108.9(2) . .
C76 C74 H74A 125.6 . .
N12 C74 H74A 125.6 . .
N7 C75 C67 106.3(2) . .
N7 C75 H75A 126.8 . .
C67 C75 H75A 126.8 . .
C74 C76 N13 106.8(2) . .
C74 C76 H76A 126.6 . .
N13 C76 H76A 126.6 . .

loop_
_geom_bond_atom_site_label_1
_geom_bond_atom_site_label_2
_geom_bond_distance
_geom_bond_site_symmetry_2
Zn1 O1 1.9367(15) .
Zn1 N12 1.9743(17) 8_455
Zn1 N3 1.9856(18) 5_565
Zn1 N8 2.0292(18) .
Zn2 O1 1.9321(16) .
Zn2 N1 1.976(2) .
Zn2 N10 1.9846(18) 4
Zn2 N5 1.9942(18) 8_556
N7 C52 1.338(3) .
N7 C75 1.368(3) .
N7 C44 1.430(3) .
N14 C13 1.408(2) .
N14 C16 1.423(3) .
N14 C23 1.426(2) .
N10 C35 1.328(3) .
N10 C28 1.384(3) .
N10 Zn2 1.9846(18) 4_545
N3 C39 1.328(3) .
N3 C34 1.389(3) .
N3 Zn1 1.9856(18) 5_565
N2 C31 1.409(3) .
N2 C25 1.414(3) .
N2 C56 1.429(3) .
N12 C21 1.320(3) .
N12 C74 1.368(3) .
N12 Zn1 1.9743(17) 8_556
N8 C46 1.327(3) .
N8 C64 1.371(3) .
N11 C35 1.342(3) .
N11 C29 1.385(3) .
N11 C43 1.431(3) .
N4 C39 1.353(3) .
N4 C24 1.375(3) .
N4 C30 1.430(3) .
N13 C21 1.342(3) .
N13 C76 1.368(3) .
N13 C53 1.439(2) .
O1 H90A 0.9300 .
N5 C33 1.322(3) .
N5 C70 1.378(3) .
N5 Zn2 1.9942(18) 8_455
C13 C14 1.394(3) .
C13 C27 1.411(3) .
C14 C26 1.387(3) .
C14 H14A 0.9300 .
C15 C22 1.380(3) .
C15 C43 1.394(3) .
C15 H15A 0.9300 .
C16 C45 1.397(3) .
C16 C22 1.394(3) .
N9 C46 1.344(3) .
N9 C57 1.385(3) .
N9 C47 1.435(2) .
C18 C30 1.376(3) .
C18 C51 1.382(3) .
C18 H18A 0.9300 .
C19 C41 1.382(3) .
C19 C31 1.405(3) .
C19 H19A 0.9300 .
C20 C45 1.393(3) .
C20 C43 1.386(3) .
C20 H20A 0.9300 .
C21 H21A 0.9300 .
C22 H22A 0.9300 .
C23 C55 1.393(3) .
C23 C32 1.397(3) .
C24 C34 1.347(3) .
C24 H24A 0.9300 .
C25 C40 1.395(3) .
C25 C50 1.392(3) .
C26 C53 1.385(3) .
C26 H26A 0.9300 .
C27 C58 1.385(3) .
C27 H27A 0.9300 .
C28 C29 1.352(3) .
C28 H28A 0.9300 .
C29 H29A 0.9300 .
C30 C41 1.399(3) .
C31 C51 1.408(3) .
C32 C42 1.393(3) .
C32 H32A 0.9300 .
C33 N6 1.344(3) .
C33 H33A 0.9300 .
C34 H34A 0.9300 .
C35 H35A 0.9300 .
N1 C52 1.315(3) .
N1 C67 1.369(3) .
C37 C55 1.386(3) .
C37 C47 1.386(3) .
C37 H37A 0.9300 .
C39 H39A 0.9300 .
C40 C62 1.385(3) .
C40 H40A 0.9300 .
C41 H41A 0.9300 .
C42 C47 1.386(3) .
C42 H42A 0.9300 .
C44 C62 1.379(3) .
C44 C54 1.393(3) .
C45 H45A 0.9300 .
C46 H46A 0.9300 .
N6 C71 1.377(3) .
N6 C49 1.430(3) .
C49 C73 1.375(3) .
C49 C68 1.385(3) .
C50 C54 1.376(3) .
C50 H50A 0.9300 .
C51 H51A 0.9300 .
C52 H52A 0.9300 .
C53 C58 1.381(3) .
C54 H54A 0.9300 .
C55 H55A 0.9300 .
C56 C63 1.373(3) .
C56 C65 1.386(3) .
C57 C64 1.365(3) .
C57 H57A 0.9300 .
C58 H58A 0.9300 .
C62 H62A 0.9300 .
C63 C73 1.392(3) .
C63 H63A 0.9300 .
C64 H64A 0.9300 .
C65 C68 1.382(3) .
C65 H65A 0.9300 .
C67 C75 1.354(4) .
C67 H67A 0.9300 .
C68 H68A 0.9300 .
C70 C71 1.349(3) .
C70 H70A 0.9300 .
C71 H71A 0.9300 .
C73 H73A 0.9300 .
C74 C76 1.352(3) .
C74 H74A 0.9300 .
C75 H75A 0.9300 .
C76 H76A 0.9300 .

loop_
_geom_torsion_atom_site_label_1
_geom_torsion_atom_site_label_2
_geom_torsion_atom_site_label_3
_geom_torsion_atom_site_label_4
_geom_torsion
_geom_torsion_site_symmetry_1
O1 Zn1 N8 C46 -29.78(17) .
N12 Zn1 N8 C46 -147.64(16) 8_455
N3 Zn1 N8 C46 75.95(17) 5_565
O1 Zn1 N8 C64 141.5(2) .
N12 Zn1 N8 C64 23.6(3) 8_455
N3 Zn1 N8 C64 -112.8(2) 5_565
N12 Zn1 O1 Zn2 -70.17(12) 8_455
N3 Zn1 O1 Zn2 55.54(11) 5_565
N8 Zn1 O1 Zn2 168.75(10) .
N1 Zn2 O1 Zn1 71.65(12) .
N10 Zn2 O1 Zn1 -60.84(12) 4
N5 Zn2 O1 Zn1 -173.63(10) 8_556
C16 N14 C13 C14 -27.4(3) .
C23 N14 C13 C14 152.81(19) .
C16 N14 C13 C27 153.38(19) .
C23 N14 C13 C27 -26.5(3) .
N14 C13 C14 C26 -178.00(18) .
C27 C13 C14 C26 1.3(3) .
C13 N14 C16 C45 -43.5(3) .
C23 N14 C16 C45 136.34(19) .
C13 N14 C16 C22 137.17(19) .
C23 N14 C16 C22 -43.0(3) .
C74 N12 C21 N13 -0.1(3) .
Zn1 N12 C21 N13 179.85(15) 8_556
C76 N13 C21 N12 1.1(3) .
C53 N13 C21 N12 -179.9(2) .
C43 C15 C22 C16 0.0(3) .
C45 C16 C22 C15 -0.3(3) .
N14 C16 C22 C15 179.03(18) .
C13 N14 C23 C55 145.1(2) .
C16 N14 C23 C55 -34.8(3) .
C13 N14 C23 C32 -35.1(3) .
C16 N14 C23 C32 145.1(2) .
C39 N4 C24 C34 -0.2(2) .
C30 N4 C24 C34 -179.4(2) .
C31 N2 C25 C40 -155.2(2) .
C56 N2 C25 C40 45.0(3) .
C31 N2 C25 C50 26.8(3) .
C56 N2 C25 C50 -133.1(2) .
C13 C14 C26 C53 -0.1(3) .
N14 C13 C27 C58 177.94(19) .
C14 C13 C27 C58 -1.3(3) .
C35 N10 C28 C29 0.4(2) .
Zn2 N10 C28 C29 -177.52(15) 4_545
N10 C28 C29 N11 -0.7(2) .
C35 N11 C29 C28 0.6(2) .
C43 N11 C29 C28 -177.22(19) .
C51 C18 C30 C41 0.3(3) .
C51 C18 C30 N4 -176.95(19) .
C39 N4 C30 C18 -44.6(3) .
C24 N4 C30 C18 134.5(2) .
C39 N4 C30 C41 138.1(2) .
C24 N4 C30 C41 -42.8(3) .
C25 N2 C31 C51 35.8(3) .
C56 N2 C31 C51 -164.9(2) .
C25 N2 C31 C19 -145.7(2) .
C56 N2 C31 C19 13.6(3) .
C41 C19 C31 N2 -176.2(2) .
C41 C19 C31 C51 2.3(3) .
C55 C23 C32 C42 -2.2(3) .
N14 C23 C32 C42 177.91(19) .
C70 N5 C33 N6 -0.4(3) .
Zn2 N5 C33 N6 -176.73(15) 8_455
N4 C24 C34 N3 0.3(3) .
C39 N3 C34 C24 -0.4(2) .
Zn1 N3 C34 C24 172.58(15) 5_565
C28 N10 C35 N11 0.0(2) .
Zn2 N10 C35 N11 177.57(15) 4_545
C29 N11 C35 N10 -0.4(2) .
C43 N11 C35 N10 177.42(18) .
O1 Zn2 N1 C52 -96.9(2) .
N10 Zn2 N1 C52 29.3(3) 4
N5 Zn2 N1 C52 154.4(2) 8_556
O1 Zn2 N1 C67 60.9(3) .
N10 Zn2 N1 C67 -172.8(2) 4
N5 Zn2 N1 C67 -47.7(3) 8_556
C34 N3 C39 N4 0.3(2) .
Zn1 N3 C39 N4 -171.16(15) 5_565
C24 N4 C39 N3 -0.1(2) .
C30 N4 C39 N3 179.11(19) .
C50 C25 C40 C62 -1.3(3) .
N2 C25 C40 C62 -179.4(2) .
C31 C19 C41 C30 -1.6(3) .
C18 C30 C41 C19 0.2(3) .
N4 C30 C41 C19 177.5(2) .
C23 C32 C42 C47 2.0(3) .
C22 C15 C43 C20 0.2(3) .
C22 C15 C43 N11 -179.39(18) .
C45 C20 C43 C15 -0.1(3) .
C45 C20 C43 N11 179.45(18) .
C35 N11 C43 C15 -144.8(2) .
C29 N11 C43 C15 32.7(3) .
C35 N11 C43 C20 35.6(3) .
C29 N11 C43 C20 -146.9(2) .
C52 N7 C44 C62 143.6(3) .
C75 N7 C44 C62 -33.7(4) .
C52 N7 C44 C54 -34.9(3) .
C75 N7 C44 C54 147.8(3) .
C43 C20 C45 C16 -0.2(3) .
C22 C16 C45 C20 0.4(3) .
N14 C16 C45 C20 -178.97(18) .
C64 N8 C46 N9 0.0(3) .
Zn1 N8 C46 N9 173.92(15) .
C57 N9 C46 N8 -0.1(3) .
C47 N9 C46 N8 -176.26(19) .
C32 C42 C47 C37 0.0(3) .
C32 C42 C47 N9 178.2(2) .
C55 C37 C47 C42 -1.8(3) .
C55 C37 C47 N9 -179.96(19) .
C46 N9 C47 C42 -26.8(3) .
C57 N9 C47 C42 157.8(2) .
C46 N9 C47 C37 151.4(2) .
C57 N9 C47 C37 -24.0(3) .
N5 C33 N6 C71 0.6(3) .
N5 C33 N6 C49 177.8(2) .
C33 N6 C49 C73 -131.1(2) .
C71 N6 C49 C73 45.5(4) .
C33 N6 C49 C68 48.1(3) .
C71 N6 C49 C68 -135.3(3) .
C40 C25 C50 C54 1.8(3) .
N2 C25 C50 C54 179.9(2) .
C30 C18 C51 C31 0.5(3) .
N2 C31 C51 C18 176.7(2) .
C19 C31 C51 C18 -1.8(3) .
C67 N1 C52 N7 0.0(3) .
Zn2 N1 C52 N7 161.17(18) .
C75 N7 C52 N1 -0.5(3) .
C44 N7 C52 N1 -178.3(2) .
C14 C26 C53 C58 -1.0(3) .
C14 C26 C53 N13 178.19(18) .
C21 N13 C53 C58 -138.4(2) .
C76 N13 C53 C58 40.4(4) .
C21 N13 C53 C26 42.4(3) .
C76 N13 C53 C26 -138.8(3) .
C25 C50 C54 C44 -0.9(3) .
C62 C44 C54 C50 -0.6(3) .
N7 C44 C54 C50 177.9(2) .
C47 C37 C55 C23 1.6(3) .
C32 C23 C55 C37 0.4(3) .
N14 C23 C55 C37 -179.71(19) .
C31 N2 C56 C63 -114.2(2) .
C25 N2 C56 C63 46.3(3) .
C31 N2 C56 C65 64.7(3) .
C25 N2 C56 C65 -134.8(2) .
C46 N9 C57 C64 0.1(3) .
C47 N9 C57 C64 176.1(2) .
C26 C53 C58 C27 1.0(3) .
N13 C53 C58 C27 -178.26(19) .
C13 C27 C58 C53 0.3(3) .
C54 C44 C62 C40 1.1(3) .
N7 C44 C62 C40 -177.4(2) .
C25 C40 C62 C44 -0.1(3) .
C65 C56 C63 C73 -1.6(4) .
N2 C56 C63 C73 177.4(2) .
C46 N8 C64 C57 0.0(3) .
Zn1 N8 C64 C57 -171.78(18) .
N9 C57 C64 N8 -0.1(3) .
C63 C56 C65 C68 2.5(4) .
N2 C56 C65 C68 -176.5(2) .
C52 N1 C67 C75 0.6(4) .
Zn2 N1 C67 C75 -160.9(2) .
C56 C65 C68 C49 -1.4(4) .
C73 C49 C68 C65 -0.5(4) .
N6 C49 C68 C65 -179.7(2) .
C33 N5 C70 C71 0.0(3) .
Zn2 N5 C70 C71 175.57(19) 8_455
N5 C70 C71 N6 0.3(3) .
C33 N6 C71 C70 -0.6(3) .
C49 N6 C71 C70 -177.6(2) .
C68 C49 C73 C63 1.4(4) .
N6 C49 C73 C63 -179.4(2) .
C56 C63 C73 C49 -0.3(4) .
C21 N12 C74 C76 -1.0(4) .
Zn1 N12 C74 C76 179.1(3) 8_556
C52 N7 C75 C67 0.8(3) .
C44 N7 C75 C67 178.5(3) .
N1 C67 C75 N7 -0.9(4) .
N12 C74 C76 N13 1.6(5) .
C21 N13 C76 C74 -1.6(4) .
C53 N13 C76 C74 179.4(3) .

loop_
_platon_squeeze_void_nr
_platon_squeeze_void_average_x
_platon_squeeze_void_average_y
_platon_squeeze_void_average_z
_platon_squeeze_void_volume
_platon_squeeze_void_count_electrons
1 0.000 0.000 -0.003 3286.0 563.5
2 0.500 0.000 0.161 494.7 194.9
3 0.500 0.500 0.444 3286.1 563.5
4 0.000 0.500 0.023 494.6 194.9
